data_8105896
loop_
_publ_author_name
'TianLi, Liu'
'Jianlong, Wang'
'Lizhen, Chen'
'DuanLin, Cao'
'ZhiYan, Lu'
'NaNa, Wu'

_publ_section_title
;
 The crystal structure of hexaquamagnesium(II)
 bis(3,4-dinitropyrazol-1-ide), C6H14MgN8O14
;
_journal_issue 5
_journal_name_full 'Zeitschrift f\"ur Kristallographie - New Crystal Structures'
_journal_page_first 933
_journal_page_last 934
_journal_paper_doi 10.1515/ncrs-2019-0153
_journal_volume 234
_journal_year 2019
_chemical_formula_moiety 'H12 Mg O6, 2(C3 H N4 O4)'
_chemical_formula_sum 'C6 H14 Mg N8 O14'
_chemical_formula_weight 446.56
_chemical_name_systematic 2,3-dinitro-1H-pyrazole-Magnesium
_space_group_crystal_system triclinic
_space_group_IT_number 2
_space_group_name_Hall '-P 1'
_space_group_name_H-M_alt 'P -1'
_audit_creation_method SHELXL-2018/3
_cell_angle_alpha 77.744(2)
_cell_angle_beta 82.589(2)
_cell_angle_gamma 81.134(3)
_cell_formula_units_Z 1
_cell_length_a 6.1154(3)
_cell_length_b 7.9529(4)
_cell_length_c 9.0459(5)
_cell_measurement_reflns_used 2749
_cell_measurement_temperature 150
_cell_measurement_theta_max 27.52
_cell_measurement_theta_min 2.64
_cell_volume 422.67(4)
_computing_cell_refinement 'SAINT V8.38A (?, 2016)'
_computing_data_reduction 'SAINT V8.38A (?, 2016)'
_computing_molecular_graphics 'Olex2 (Dolomanov et al., 2009)'
_computing_publication_material 'Olex2 (Dolomanov et al., 2009)'
_computing_structure_refinement 'ShelXL (Sheldrick, 2015)'
_computing_structure_solution 'ShelXT (Sheldrick, 2015)'
_diffrn_ambient_temperature 150.0
_diffrn_measured_fraction_theta_full 0.990
_diffrn_measured_fraction_theta_max 0.983
_diffrn_measurement_device_type 'Bruker APEX-II CCD'
_diffrn_measurement_method '\f and \w scans'
_diffrn_radiation_type MoK\a
_diffrn_radiation_wavelength 0.71073
_diffrn_reflns_av_R_equivalents 0.0315
_diffrn_reflns_av_unetI/netI 0.0381
_diffrn_reflns_Laue_measured_fraction_full 0.990
_diffrn_reflns_Laue_measured_fraction_max 0.983
_diffrn_reflns_limit_h_max 7
_diffrn_reflns_limit_h_min -7
_diffrn_reflns_limit_k_max 10
_diffrn_reflns_limit_k_min -10
_diffrn_reflns_limit_l_max 11
_diffrn_reflns_limit_l_min -11
_diffrn_reflns_number 5219
_diffrn_reflns_point_group_measured_fraction_full 0.990
_diffrn_reflns_point_group_measured_fraction_max 0.983
_diffrn_reflns_theta_full 25.242
_diffrn_reflns_theta_max 27.520
_diffrn_reflns_theta_min 2.316
_diffrn_standards_number 0
_exptl_absorpt_coefficient_mu 0.202
_exptl_absorpt_correction_T_max 0.7456
_exptl_absorpt_correction_T_min 0.6854
_exptl_absorpt_correction_type multi-scan
_exptl_absorpt_process_details
; 
 'SADABS-2016/2 (Bruker,2016/2) was used for absorption correction. 
 wR2(int) was 0.1129 before and 0.0458 after correction.
 The Ratio of minimum to maximum transmission is 0.9193. 
 The \l/2 correction factor is Not present.'
;
_exptl_crystal_colour colourless
_exptl_crystal_colour_primary colourless
_exptl_crystal_density_diffrn 1.754
_exptl_crystal_description block
_exptl_crystal_F_000 230
_exptl_crystal_size_max 0.08
_exptl_crystal_size_mid 0.05
_exptl_crystal_size_min 0.03
_refine_diff_density_max 0.411
_refine_diff_density_min -0.414
_refine_diff_density_rms 0.063
_refine_ls_extinction_coef .
_refine_ls_extinction_method none
_refine_ls_goodness_of_fit_ref 1.089
_refine_ls_hydrogen_treatment mixed
_refine_ls_matrix_type full
_refine_ls_number_parameters 144
_refine_ls_number_reflns 1907
_refine_ls_number_restraints 0
_refine_ls_restrained_S_all 1.089
_refine_ls_R_factor_all 0.0583
_refine_ls_R_factor_gt 0.0454
_refine_ls_shift/su_max 0.000
_refine_ls_shift/su_mean 0.000
_refine_ls_structure_factor_coef Fsqd
_refine_ls_weighting_details 'w=1/[\s^2^(Fo^2^)+(0.0378P)^2^+0.4428P] where P=(Fo^2^+2Fc^2^)/3'
_refine_ls_weighting_scheme calc
_refine_ls_wR_factor_gt 0.1021
_refine_ls_wR_factor_ref 0.1112
_reflns_Friedel_coverage 0.000
_reflns_Friedel_fraction_full .
_reflns_Friedel_fraction_max .
_reflns_number_gt 1585
_reflns_number_total 1907
_reflns_threshold_expression 'I > 2\s(I)'
_cod_data_source_file suppl_ncrs-2019-0153_suppl.cif
_cod_data_source_block 1
_cod_database_code 8105896
_shelx_space_group_comment
;
The symmetry employed for this shelxl refinement is uniquely defined
by the following loop, which should always be used as a source of
symmetry information in preference to the above space-group names.
They are only intended as comments.
;
_shelx_estimated_absorpt_t_max 0.994
_shelx_estimated_absorpt_t_min 0.984
_olex2_refinement_description
;
1. Fixed Uiso
 At 1.2 times of:
  All C(H) groups
 At 1.5 times of:
  All O(H) groups, All O(H,H) groups
2.a Rotating group:
 O5(H5A), O7(H7A), O6(H6A,H6B)
2.b Aromatic/amide H refined with riding coordinates:
 C1(H1)
;

loop_
_space_group_symop_operation_xyz
'x, y, z'
'-x, -y, -z'

loop_
_atom_site_label
_atom_site_type_symbol
_atom_site_fract_x
_atom_site_fract_y
_atom_site_fract_z
_atom_site_U_iso_or_equiv
_atom_site_adp_type
_atom_site_occupancy
_atom_site_site_symmetry_order
_atom_site_calc_flag
_atom_site_refinement_flags_posn
_atom_site_refinement_flags_adp
_atom_site_refinement_flags_occupancy
_atom_site_disorder_assembly
_atom_site_disorder_group
C1 C 0.2710(3) 0.1697(3) 0.4541(2) 0.0180(4) Uani 1 1 d . . . . .
H1 H 0.146708 0.118351 0.440068 0.022 Uiso 1 1 calc R . . . .
C2 C 0.3458(3) 0.1654(2) 0.5936(2) 0.0164(4) Uani 1 1 d . . . . .
C3 C 0.5296(3) 0.2575(2) 0.5543(2) 0.0146(4) Uani 1 1 d . . . . .
Mg1 Mg 0.000000 0.500000 1.000000 0.0151(2) Uani 1 2 d S T P . .
N1 N 0.6724(3) 0.3094(2) 0.64597(19) 0.0173(4) Uani 1 1 d . . . . .
N2 N 0.2555(3) 0.0712(2) 0.7345(2) 0.0211(4) Uani 1 1 d . . . . .
N3 N 0.5609(3) 0.3119(2) 0.40470(19) 0.0168(4) Uani 1 1 d . . . . .
N4 N 0.3998(3) 0.2566(2) 0.34256(19) 0.0186(4) Uani 1 1 d . . . . .
O1 O 0.3585(3) 0.0396(3) 0.84619(19) 0.0426(5) Uani 1 1 d . . . . .
O2 O 0.0746(3) 0.0189(2) 0.73468(18) 0.0285(4) Uani 1 1 d . . . . .
O3 O 0.6203(3) 0.2903(2) 0.78291(18) 0.0341(4) Uani 1 1 d . . . . .
O4 O 0.8370(2) 0.3756(2) 0.58192(17) 0.0221(3) Uani 1 1 d . . . . .
O5 O 0.0939(3) 0.5185(2) 0.77102(17) 0.0247(4) Uani 1 1 d . . . . .
H5A H -0.005070 0.481037 0.729455 0.037 Uiso 1 1 d GR . . . .
H5B H 0.193(5) 0.568(4) 0.719(4) 0.044(9) Uiso 1 1 d . . . . .
O6 O 0.0889(4) 0.7394(2) 0.9901(2) 0.0436(5) Uani 1 1 d . . . . .
H6A H 0.109415 0.794104 0.894639 0.065 Uiso 1 1 d GR . . . .
H6B H 0.220977 0.728654 1.023288 0.065 Uiso 1 1 d GR . . . .
O7 O -0.3164(3) 0.6131(3) 0.95056(19) 0.0396(5) Uani 1 1 d . . . . .
H7A H -0.366998 0.687268 1.009801 0.059 Uiso 1 1 d GR . . . .
H7B H -0.353(7) 0.660(5) 0.862(5) 0.072(12) Uiso 1 1 d . . . . .

loop_
_atom_site_aniso_label
_atom_site_aniso_U_11
_atom_site_aniso_U_22
_atom_site_aniso_U_33
_atom_site_aniso_U_23
_atom_site_aniso_U_13
_atom_site_aniso_U_12
Mg1 0.0169(5) 0.0184(5) 0.0100(4) 0.0001(3) -0.0023(3) -0.0057(4)
O4 0.0173(7) 0.0290(8) 0.0215(8) -0.0051(6) -0.0004(6) -0.0084(6)
O5 0.0208(8) 0.0439(10) 0.0113(7) -0.0035(7) 0.0007(6) -0.0147(7)
O2 0.0262(9) 0.0296(8) 0.0281(9) 0.0046(7) -0.0019(7) -0.0138(7)
O3 0.0368(10) 0.0568(12) 0.0143(8) -0.0110(7) 0.0023(7) -0.0217(9)
N3 0.0183(9) 0.0182(8) 0.0139(8) -0.0027(6) -0.0028(6) -0.0019(7)
O7 0.0234(9) 0.0774(15) 0.0113(8) -0.0028(9) -0.0023(7) 0.0060(9)
N1 0.0178(9) 0.0203(8) 0.0145(8) -0.0049(7) -0.0026(7) -0.0017(7)
O6 0.0825(15) 0.0326(9) 0.0227(9) 0.0077(7) -0.0221(9) -0.0337(10)
N2 0.0269(10) 0.0181(8) 0.0177(9) -0.0008(7) -0.0015(7) -0.0057(7)
N4 0.0198(9) 0.0214(8) 0.0155(8) -0.0027(7) -0.0056(7) -0.0032(7)
O1 0.0586(13) 0.0509(11) 0.0208(9) 0.0134(8) -0.0176(8) -0.0321(10)
C3 0.0158(10) 0.0144(9) 0.0131(9) -0.0025(7) -0.0026(7) 0.0002(7)
C2 0.0171(10) 0.0155(9) 0.0156(10) -0.0009(7) -0.0024(7) -0.0013(8)
C1 0.0178(10) 0.0180(9) 0.0187(10) -0.0024(8) -0.0048(8) -0.0031(8)

loop_
_atom_type_symbol
_atom_type_description
_atom_type_scat_dispersion_real
_atom_type_scat_dispersion_imag
_atom_type_scat_source
C C 0.0033 0.0016 'International Tables Vol C Tables 4.2.6.8 and 6.1.1.4'
H H 0.0000 0.0000 'International Tables Vol C Tables 4.2.6.8 and 6.1.1.4'
Mg Mg 0.0486 0.0363 'International Tables Vol C Tables 4.2.6.8 and 6.1.1.4'
N N 0.0061 0.0033 'International Tables Vol C Tables 4.2.6.8 and 6.1.1.4'
O O 0.0106 0.0060 'International Tables Vol C Tables 4.2.6.8 and 6.1.1.4'

loop_
_geom_angle_atom_site_label_1
_geom_angle_atom_site_label_2
_geom_angle_atom_site_label_3
_geom_angle
_geom_angle_site_symmetry_1
_geom_angle_site_symmetry_3
O5 Mg1 O5 180.00(12) . 2_567
O5 Mg1 O7 90.78(7) . 2_567
O5 Mg1 O7 89.22(7) . .
O5 Mg1 O7 90.78(7) 2_567 .
O5 Mg1 O7 89.22(7) 2_567 2_567
O7 Mg1 O7 180.0 2_567 .
O6 Mg1 O5 89.53(7) . 2_567
O6 Mg1 O5 90.47(7) 2_567 2_567
O6 Mg1 O5 89.53(7) 2_567 .
O6 Mg1 O5 90.47(7) . .
O6 Mg1 O7 90.01(9) 2_567 .
O6 Mg1 O7 89.99(9) . .
O6 Mg1 O7 89.99(9) 2_567 2_567
O6 Mg1 O7 90.01(9) . 2_567
O6 Mg1 O6 180.0 2_567 .
Mg1 O5 H5A 109.6 . .
Mg1 O5 H5B 129(2) . .
H5A O5 H5B 120.6 . .
C3 N3 N4 107.23(16) . .
Mg1 O7 H7A 109.4 . .
Mg1 O7 H7B 125(3) . .
H7A O7 H7B 107.0 . .
O4 N1 C3 118.24(16) . .
O3 N1 O4 123.39(17) . .
O3 N1 C3 118.34(17) . .
Mg1 O6 H6A 110.4 . .
Mg1 O6 H6B 109.9 . .
H6A O6 H6B 103.6 . .
O2 N2 C2 116.65(17) . .
O1 N2 O2 122.86(18) . .
O1 N2 C2 120.42(18) . .
C1 N4 N3 108.85(16) . .
N3 C3 N1 117.50(17) . .
N3 C3 C2 110.77(17) . .
C2 C3 N1 131.59(18) . .
C3 C2 N2 132.46(18) . .
C1 C2 N2 124.01(18) . .
C1 C2 C3 103.30(17) . .
N4 C1 C2 109.86(18) . .
N4 C1 H1 125.1 . .
C2 C1 H1 125.1 . .

loop_
_geom_bond_atom_site_label_1
_geom_bond_atom_site_label_2
_geom_bond_distance
_geom_bond_site_symmetry_2
Mg1 O5 2.0571(15) .
Mg1 O5 2.0571(15) 2_567
Mg1 O7 2.0661(18) 2_567
Mg1 O7 2.0661(18) .
Mg1 O6 2.0401(16) 2_567
Mg1 O6 2.0401(16) .
O4 N1 1.229(2) .
O5 H5A 0.8707 .
O5 H5B 0.81(3) .
O2 N2 1.241(2) .
O3 N1 1.222(2) .
N3 N4 1.364(2) .
N3 C3 1.328(3) .
O7 H7A 0.8752 .
O7 H7B 0.85(4) .
N1 C3 1.436(3) .
O6 H6A 0.8837 .
O6 H6B 0.8831 .
N2 O1 1.220(2) .
N2 C2 1.425(3) .
N4 C1 1.335(3) .
C3 C2 1.402(3) .
C2 C1 1.389(3) .
C1 H1 0.9500 .
